data_4328729
loop_
_publ_author_name
'William B. Heuer'
'Hai-Long Xia'
'William Ward'
'Zhen Zhou'
'Wayne H. Pearson'
'Maxime A. Siegler'
'Amy A. Narducci Sarjeant'
'Maria Abrahamsson'
'Gerald J. Meyer'

_publ_section_title
;
 New Dicarboxylic Acid Bipyridine Ligand for Ruthenium Polypyridyl
 Sensitization of TiO2
;
_journal_name_full 'Inorganic Chemistry'
_journal_page_first 3981
_journal_page_last 3988
_journal_paper_doi 10.1021/ic201395q
_journal_volume 51
_journal_year 2012
_chemical_formula_moiety 'C34 H24 N6 O4 Ru, 3(C H4 O), 2(Cl)'
_chemical_formula_sum 'C37 H36 Cl2 N6 O7 Ru'
_chemical_formula_weight 848.69
_chemical_name_systematic
; 
 ? 
;
_space_group_IT_number 14
_symmetry_cell_setting monoclinic
_symmetry_space_group_name_Hall '-P 2ybc'
_symmetry_space_group_name_H-M 'P 1 21/c 1'
_atom_sites_solution_hydrogens difmap
_atom_sites_solution_primary direct
_atom_sites_solution_secondary difmap
_audit_creation_method SHELXL-97
_cell_angle_alpha 90.00
_cell_angle_beta 95.5838(15)
_cell_angle_gamma 90.00
_cell_formula_units_Z 4
_cell_length_a 8.82563(16)
_cell_length_b 18.6217(4)
_cell_length_c 25.0098(4)
_cell_measurement_reflns_used 20892
_cell_measurement_temperature 110(2)
_cell_measurement_theta_max 26.31
_cell_measurement_theta_min 1.96
_cell_volume 4090.81(13)
_computing_cell_refinement
;
CrysAlisPro, Agilent Technologies,
Version 1.171.35.11 (release 16-05-2011 CrysAlis171 .NET)
(compiled May 16 2011,17:55:39)
;
_computing_data_collection
;
CrysAlisPro, Agilent Technologies,
Version 1.171.35.11 (release 16-05-2011 CrysAlis171 .NET)
(compiled May 16 2011,17:55:39)
;
_computing_data_reduction
;
CrysAlisPro, Agilent Technologies,
Version 1.171.35.11 (release 16-05-2011 CrysAlis171 .NET)
(compiled May 16 2011,17:55:39)
;
_computing_molecular_graphics 'SHELXTL v6.10 (Sheldrick, 2008)'
_computing_publication_material 'SHELXTL v6.10 (Sheldrick, 2008)'
_computing_structure_refinement 'SHELXL-97 (Sheldrick, 2008)'
_computing_structure_solution 'SHELXS-97 (Sheldrick, 2008)'
_diffrn_ambient_temperature 110(2)
_diffrn_detector_area_resol_mean 15.989
_diffrn_measured_fraction_theta_full 1.000
_diffrn_measured_fraction_theta_max 1.000
_diffrn_measurement_device_type 'Goniometer KM4/Xcalibur, detector: Sapphire3'
_diffrn_measurement_method '\w scans'
_diffrn_radiation_monochromator graphite
_diffrn_radiation_source 'Enhance (Mo) X-ray Source'
_diffrn_radiation_type MoK\a
_diffrn_radiation_wavelength 0.71073
_diffrn_reflns_av_R_equivalents 0.0284
_diffrn_reflns_av_sigmaI/netI 0.0197
_diffrn_reflns_limit_h_max 10
_diffrn_reflns_limit_h_min -10
_diffrn_reflns_limit_k_max 22
_diffrn_reflns_limit_k_min -22
_diffrn_reflns_limit_l_max 30
_diffrn_reflns_limit_l_min -30
_diffrn_reflns_number 54048
_diffrn_reflns_theta_full 26.00
_diffrn_reflns_theta_max 26.00
_diffrn_reflns_theta_min 2.19
_exptl_absorpt_coefficient_mu 0.566
_exptl_absorpt_correction_T_max 0.869
_exptl_absorpt_correction_T_min 0.663
_exptl_absorpt_correction_type analytical
_exptl_absorpt_process_details
;
CrysAlisPro, Agilent Technologies,
Version 1.171.35.11 (release 16-05-2011 CrysAlis171 .NET)
(compiled May 16 2011,17:55:39)
Analytical numeric absorption correction using a multifaceted crystal
            model based on expressions derived by R.C. Clark & J.S. Reid.
(Clark, R. C. & Reid, J. S. (1995). Acta Cryst. A51, 887-897)
;
_exptl_crystal_colour 'dark purple'
_exptl_crystal_density_diffrn 1.378
_exptl_crystal_description block
_exptl_crystal_F_000 1736
_exptl_crystal_size_max 0.87
_exptl_crystal_size_mid 0.37
_exptl_crystal_size_min 0.29
_platon_squeeze_details
;
A first refinement against F2 was not completely satisfactory because
some residual electron density was found in two voids located at 
(0  0  0.5) and (0  0.5  0), which include 67 electrons in a volume
of 238 \%A3. Such voids contains some amount of disordered solvent
molecules (probably methanol). Their contribution was then taken
out for the subsequent stages of the refinement 
using the program SQUEEZE. 
;
_refine_diff_density_max 1.209
_refine_diff_density_min -0.942
_refine_diff_density_rms 0.079
_refine_ls_extinction_method none
_refine_ls_goodness_of_fit_ref 1.078
_refine_ls_hydrogen_treatment constr
_refine_ls_matrix_type full
_refine_ls_number_parameters 506
_refine_ls_number_reflns 8032
_refine_ls_number_restraints 31
_refine_ls_restrained_S_all 1.078
_refine_ls_R_factor_all 0.0462
_refine_ls_R_factor_gt 0.0407
_refine_ls_shift/su_max 0.003
_refine_ls_shift/su_mean 0.000
_refine_ls_structure_factor_coef Fsqd
_refine_ls_weighting_details 'calc w=1/[\s^2^(Fo^2^)+(0.0418P)^2^+7.4444P] where P=(Fo^2^+2Fc^2^)/3'
_refine_ls_weighting_scheme calc
_refine_ls_wR_factor_gt 0.0983
_refine_ls_wR_factor_ref 0.1009
_reflns_number_gt 7177
_reflns_number_total 8032
_reflns_threshold_expression I>2\s(I)
_cod_data_source_file ic201395q_si_001_1.cif
_cod_data_source_block Ru(bpy)2(dfm)(Cl)2
_cod_original_sg_symbol_H-M 'P 21/c'
_cod_database_code 4328729

loop_
_symmetry_equiv_pos_as_xyz
'x, y, z'
'-x, y+1/2, -z+1/2'
'-x, -y, -z'
'x, -y-1/2, z-1/2'

loop_
_atom_site_label
_atom_site_type_symbol
_atom_site_fract_x
_atom_site_fract_y
_atom_site_fract_z
_atom_site_U_iso_or_equiv
_atom_site_adp_type
_atom_site_occupancy
_atom_site_symmetry_multiplicity
_atom_site_calc_flag
_atom_site_refinement_flags
_atom_site_disorder_assembly
_atom_site_disorder_group
Ru1 Ru 0.13986(2) 0.234554(12) 0.846825(8) 0.02169(8) Uani 1 1 d . . .
O1 O 0.2907(2) 0.04704(13) 1.10504(8) 0.0354(5) Uani 1 1 d . . .
H1 H 0.2621 0.0514 1.1359 0.053 Uiso 1 1 calc R . .
O2 O 0.0821(2) -0.02152(12) 1.09014(9) 0.0365(5) Uani 1 1 d . . .
O3 O 0.3648(3) -0.11337(13) 1.05659(10) 0.0456(6) Uani 1 1 d . . .
O4 O 0.2842(3) -0.11204(11) 0.96928(9) 0.0400(5) Uani 1 1 d . . .
H4 H 0.3246 -0.1529 0.9696 0.060 Uiso 1 1 calc R . .
N1 N -0.0592(3) 0.18806(13) 0.81313(10) 0.0277(5) Uani 1 1 d . . .
N2 N 0.1721(3) 0.23826(13) 0.76677(10) 0.0297(5) Uani 1 1 d . . .
N3 N 0.0606(3) 0.33758(12) 0.84931(9) 0.0263(5) Uani 1 1 d . . .
N4 N 0.3359(3) 0.28739(13) 0.87608(9) 0.0262(5) Uani 1 1 d . . .
N5 N 0.0996(3) 0.21438(12) 0.92737(9) 0.0240(5) Uani 1 1 d . . .
N6 N 0.2340(2) 0.13060(12) 0.85339(9) 0.0226(5) Uani 1 1 d . . .
C1 C -0.1698(3) 0.16091(17) 0.83968(13) 0.0334(7) Uani 1 1 d . . .
H1A H -0.1607 0.1649 0.8777 0.040 Uiso 1 1 calc R . .
C2 C -0.2962(4) 0.12751(19) 0.81479(15) 0.0414(8) Uani 1 1 d . . .
H2A H -0.3729 0.1094 0.8353 0.050 Uiso 1 1 calc R . .
C3 C -0.3103(4) 0.1207(2) 0.76049(16) 0.0469(9) Uani 1 1 d . . .
H3A H -0.3974 0.0980 0.7425 0.056 Uiso 1 1 calc R . .
C4 C -0.1961(4) 0.14714(19) 0.73143(14) 0.0400(8) Uani 1 1 d . . .
H4A H -0.2041 0.1427 0.6934 0.048 Uiso 1 1 calc R . .
C5 C -0.0706(3) 0.17999(16) 0.75849(12) 0.0298(6) Uani 1 1 d . . .
C6 C 0.0591(3) 0.20811(17) 0.73251(12) 0.0308(6) Uani 1 1 d . . .
C7 C 0.0699(4) 0.2036(2) 0.67769(13) 0.0441(8) Uani 1 1 d . . .
H7A H -0.0105 0.1833 0.6545 0.053 Uiso 1 1 calc R . .
C8 C 0.1988(5) 0.2290(3) 0.65749(16) 0.0638(12) Uani 1 1 d . . .
H8A H 0.2084 0.2261 0.6201 0.077 Uiso 1 1 calc R . .
C9 C 0.3143(5) 0.2587(3) 0.69167(15) 0.0661(14) Uani 1 1 d . . .
H9A H 0.4046 0.2758 0.6782 0.079 Uiso 1 1 calc R . .
C10 C 0.2959(4) 0.2628(2) 0.74579(14) 0.0460(9) Uani 1 1 d . . .
H10A H 0.3746 0.2841 0.7692 0.055 Uiso 1 1 calc R . .
C11 C -0.0831(4) 0.35851(18) 0.83329(12) 0.0345(7) Uani 1 1 d . . .
H11A H -0.1547 0.3238 0.8189 0.041 Uiso 1 1 calc R . .
C12 C -0.1291(4) 0.4293(2) 0.83722(14) 0.0463(9) Uani 1 1 d . . .
H12A H -0.2310 0.4429 0.8261 0.056 Uiso 1 1 calc R . .
C13 C -0.0239(5) 0.47980(19) 0.85755(15) 0.0493(9) Uani 1 1 d . . .
H13A H -0.0532 0.5286 0.8605 0.059 Uiso 1 1 calc R . .
C14 C 0.1223(4) 0.45923(18) 0.87333(14) 0.0430(8) Uani 1 1 d . . .
H14A H 0.1955 0.4937 0.8870 0.052 Uiso 1 1 calc R . .
C15 C 0.1625(4) 0.38786(16) 0.86926(11) 0.0313(6) Uani 1 1 d . . .
C16 C 0.3165(4) 0.35940(17) 0.88573(12) 0.0331(7) Uani 1 1 d . . .
C17 C 0.4349(4) 0.40023(19) 0.91041(14) 0.0429(8) Uani 1 1 d . . .
H17A H 0.4203 0.4497 0.9175 0.051 Uiso 1 1 calc R . .
C18 C 0.5745(4) 0.3682(2) 0.92450(15) 0.0496(9) Uani 1 1 d . . .
H18A H 0.6569 0.3956 0.9411 0.060 Uiso 1 1 calc R . .
C19 C 0.5925(4) 0.2972(2) 0.91432(15) 0.0447(8) Uani 1 1 d . . .
H19A H 0.6877 0.2745 0.9238 0.054 Uiso 1 1 calc R . .
C20 C 0.4716(4) 0.25844(19) 0.89012(13) 0.0371(7) Uani 1 1 d . . .
H20A H 0.4859 0.2089 0.8832 0.045 Uiso 1 1 calc R . .
C21 C 0.0342(3) 0.24898(15) 0.96689(11) 0.0261(6) Uani 1 1 d . . .
H21A H -0.0047 0.2961 0.9605 0.031 Uiso 1 1 calc R . .
C22 C 0.0229(3) 0.21699(16) 1.01653(12) 0.0293(6) Uani 1 1 d . . .
H22A H -0.0258 0.2425 1.0430 0.035 Uiso 1 1 calc R . .
C23 C 0.0805(3) 0.14887(16) 1.02875(11) 0.0276(6) Uani 1 1 d . . .
H23A H 0.0712 0.1275 1.0628 0.033 Uiso 1 1 calc R . .
C24 C 0.1525(3) 0.11303(15) 0.98924(11) 0.0239(5) Uani 1 1 d . . .
C25 C 0.1536(3) 0.14937(14) 0.94091(11) 0.0226(5) Uani 1 1 d . . .
C26 C 0.2220(3) 0.10630(14) 0.90306(11) 0.0221(5) Uani 1 1 d . . .
C27 C 0.2696(3) 0.04065(15) 0.92551(11) 0.0232(5) Uani 1 1 d . . .
C28 C 0.3447(3) -0.00413(15) 0.89240(12) 0.0279(6) Uani 1 1 d . . .
H28A H 0.3855 -0.0489 0.9050 0.034 Uiso 1 1 calc R . .
C29 C 0.3580(3) 0.01908(16) 0.83998(12) 0.0289(6) Uani 1 1 d . . .
H29A H 0.4072 -0.0112 0.8164 0.035 Uiso 1 1 calc R . .
C30 C 0.3017(3) 0.08475(15) 0.82120(11) 0.0261(6) Uani 1 1 d . . .
H30A H 0.3109 0.0979 0.7849 0.031 Uiso 1 1 calc R . .
C31 C 0.2263(3) 0.04133(15) 0.98221(11) 0.0237(5) Uani 1 1 d . . .
C32 C 0.2453(3) -0.00940(15) 1.02101(11) 0.0257(6) Uani 1 1 d . . .
C33 C 0.1965(3) 0.00473(15) 1.07624(12) 0.0279(6) Uani 1 1 d . . .
C34 C 0.3066(3) -0.08362(16) 1.01719(12) 0.0284(6) Uani 1 1 d . . .
Cl1 Cl 0.47898(12) 0.43303(7) 0.77339(4) 0.0626(3) Uani 1 1 d . . .
Cl2 Cl 0.21995(15) 0.63414(6) 0.92345(6) 0.0793(4) Uani 1 1 d . . .
O1S O 0.2041(4) 0.4302(2) 0.69614(11) 0.0750(10) Uani 1 1 d . . .
H1S H 0.2790 0.4453 0.7163 0.112 Uiso 1 1 calc R . .
C1S C 0.0705(5) 0.4554(3) 0.71451(18) 0.0715(13) Uani 1 1 d . . .
H1SA H 0.0952 0.4907 0.7431 0.107 Uiso 1 1 calc R . .
H1SB H 0.0148 0.4153 0.7286 0.107 Uiso 1 1 calc R . .
H1SC H 0.0074 0.4781 0.6848 0.107 Uiso 1 1 calc R . .
O2S O 0.3897(3) 0.76372(14) 0.96196(13) 0.0571(7) Uani 1 1 d . . .
H2S H 0.3429 0.7296 0.9458 0.086 Uiso 1 1 calc R . .
C2S C 0.5460(5) 0.7543(3) 0.9603(2) 0.0701(13) Uani 1 1 d . . .
H2SA H 0.5883 0.7961 0.9431 0.105 Uiso 1 1 calc R . .
H2SB H 0.5644 0.7109 0.9398 0.105 Uiso 1 1 calc R . .
H2SC H 0.5952 0.7494 0.9970 0.105 Uiso 1 1 calc R . .
O3S O 0.6679(10) 0.3075(3) 0.7341(3) 0.072(3) Uani 0.684(18) 1 d PDU A 1
H3S H 0.6172 0.3418 0.7450 0.087 Uiso 1 1 calc R A 1
C3S C 0.7041(12) 0.3221(6) 0.6787(5) 0.063(3) Uani 0.684(18) 1 d PDU A 1
H3S1 H 0.6166 0.3452 0.6585 0.094 Uiso 0.684(18) 1 calc PR A 1
H3S2 H 0.7269 0.2768 0.6611 0.094 Uiso 0.684(18) 1 calc PR A 1
H3S3 H 0.7927 0.3540 0.6796 0.094 Uiso 0.684(18) 1 calc PR A 1
O3' O 0.745(3) 0.3321(11) 0.7196(6) 0.084(4) Uani 0.316(18) 1 d PDU A 2
C3' C 0.743(4) 0.3233(18) 0.6622(8) 0.082(6) Uani 0.316(18) 1 d PDU A 2
H3'1 H 0.6387 0.3298 0.6454 0.123 Uiso 0.316(18) 1 calc PR A 2
H3'2 H 0.7786 0.2750 0.6543 0.123 Uiso 0.316(18) 1 calc PR A 2
H3'3 H 0.8097 0.3591 0.6480 0.123 Uiso 0.316(18) 1 calc PR A 2

loop_
_atom_site_aniso_label
_atom_site_aniso_U_11
_atom_site_aniso_U_22
_atom_site_aniso_U_33
_atom_site_aniso_U_23
_atom_site_aniso_U_13
_atom_site_aniso_U_12
Ru1 0.02169(12) 0.01940(12) 0.02401(12) 0.00330(8) 0.00245(8) -0.00281(8)
O1 0.0323(11) 0.0435(13) 0.0295(11) 0.0023(10) -0.0012(9) -0.0074(10)
O2 0.0318(11) 0.0422(13) 0.0366(12) 0.0033(10) 0.0087(9) -0.0082(10)
O3 0.0587(15) 0.0344(13) 0.0418(13) 0.0059(10) -0.0047(11) 0.0151(11)
O4 0.0584(15) 0.0211(11) 0.0404(12) 0.0021(9) 0.0048(11) -0.0016(10)
N1 0.0255(12) 0.0280(13) 0.0291(12) 0.0058(10) 0.0008(9) -0.0025(10)
N2 0.0317(13) 0.0268(12) 0.0315(13) 0.0077(10) 0.0071(10) -0.0036(10)
N3 0.0319(13) 0.0221(12) 0.0248(12) 0.0044(9) 0.0019(10) -0.0025(10)
N4 0.0278(12) 0.0268(12) 0.0242(11) 0.0037(9) 0.0030(9) -0.0066(10)
N5 0.0224(11) 0.0221(12) 0.0271(12) -0.0001(9) 0.0012(9) -0.0005(9)
N6 0.0192(11) 0.0225(11) 0.0262(11) 0.0009(9) 0.0032(9) -0.0043(9)
C1 0.0271(15) 0.0321(16) 0.0413(17) 0.0061(13) 0.0052(13) -0.0014(12)
C2 0.0275(16) 0.044(2) 0.053(2) 0.0032(16) 0.0045(14) -0.0070(14)
C3 0.0291(17) 0.054(2) 0.057(2) 0.0048(18) -0.0013(15) -0.0119(15)
C4 0.0382(17) 0.0439(19) 0.0366(17) 0.0010(14) -0.0029(14) -0.0052(15)
C5 0.0304(15) 0.0257(15) 0.0331(15) 0.0032(12) 0.0017(12) -0.0002(12)
C6 0.0325(15) 0.0294(15) 0.0298(15) 0.0034(12) 0.0006(12) 0.0003(12)
C7 0.0431(19) 0.056(2) 0.0325(17) 0.0025(15) 0.0014(14) -0.0098(17)
C8 0.053(2) 0.105(4) 0.0338(19) 0.006(2) 0.0081(17) -0.024(2)
C9 0.055(2) 0.110(4) 0.0349(19) 0.007(2) 0.0123(17) -0.041(2)
C10 0.0424(19) 0.060(2) 0.0362(17) 0.0047(16) 0.0062(15) -0.0225(17)
C11 0.0361(16) 0.0349(17) 0.0324(16) 0.0050(13) 0.0019(13) 0.0055(13)
C12 0.049(2) 0.045(2) 0.0453(19) 0.0128(16) 0.0068(16) 0.0164(17)
C13 0.072(3) 0.0260(17) 0.051(2) 0.0029(15) 0.0139(19) 0.0092(17)
C14 0.060(2) 0.0285(17) 0.0412(18) 0.0002(14) 0.0069(16) -0.0060(16)
C15 0.0463(18) 0.0250(15) 0.0230(13) 0.0039(11) 0.0046(12) -0.0064(13)
C16 0.0399(17) 0.0310(16) 0.0289(15) 0.0024(12) 0.0053(13) -0.0086(13)
C17 0.049(2) 0.0338(18) 0.0444(19) -0.0033(14) -0.0008(15) -0.0116(15)
C18 0.042(2) 0.059(2) 0.045(2) -0.0003(17) -0.0075(16) -0.0193(17)
C19 0.0327(17) 0.049(2) 0.050(2) 0.0051(17) -0.0083(15) -0.0041(15)
C20 0.0330(16) 0.0383(18) 0.0401(17) 0.0029(14) 0.0038(13) -0.0031(14)
C21 0.0253(13) 0.0224(14) 0.0306(14) -0.0023(11) 0.0021(11) 0.0020(11)
C22 0.0280(14) 0.0323(16) 0.0279(14) -0.0044(12) 0.0041(11) 0.0032(12)
C23 0.0265(14) 0.0313(15) 0.0253(14) 0.0013(11) 0.0037(11) -0.0014(12)
C24 0.0194(12) 0.0255(14) 0.0264(13) 0.0016(11) 0.0012(10) -0.0036(10)
C25 0.0197(12) 0.0219(13) 0.0261(13) 0.0011(10) 0.0022(10) -0.0040(10)
C26 0.0174(12) 0.0214(13) 0.0274(13) 0.0013(10) 0.0025(10) -0.0048(10)
C27 0.0183(12) 0.0219(13) 0.0295(14) 0.0032(11) 0.0030(10) -0.0035(10)
C28 0.0214(13) 0.0234(14) 0.0397(16) 0.0043(12) 0.0069(12) 0.0006(11)
C29 0.0249(14) 0.0289(15) 0.0347(15) -0.0023(12) 0.0119(12) -0.0022(11)
C30 0.0235(13) 0.0273(14) 0.0286(14) -0.0014(11) 0.0080(11) -0.0061(11)
C31 0.0182(12) 0.0228(14) 0.0302(14) 0.0033(11) 0.0023(10) -0.0020(10)
C32 0.0196(12) 0.0256(14) 0.0318(14) 0.0045(11) 0.0021(11) -0.0042(11)
C33 0.0268(14) 0.0242(14) 0.0320(15) 0.0082(12) -0.0003(12) 0.0027(11)
C34 0.0268(14) 0.0256(15) 0.0333(15) 0.0041(12) 0.0052(12) -0.0029(11)
Cl1 0.0592(6) 0.0852(8) 0.0432(5) 0.0167(5) 0.0036(4) -0.0099(5)
Cl2 0.0898(8) 0.0416(6) 0.0970(9) -0.0188(6) -0.0398(7) -0.0030(5)
O1S 0.080(2) 0.106(3) 0.0393(15) 0.0099(16) 0.0067(15) 0.015(2)
C1S 0.063(3) 0.103(4) 0.051(2) 0.005(2) 0.017(2) -0.016(3)
O2S 0.0461(15) 0.0335(14) 0.091(2) -0.0167(14) 0.0018(14) -0.0033(11)
C2S 0.044(2) 0.085(3) 0.083(3) -0.025(3) 0.016(2) -0.012(2)
O3S 0.070(5) 0.053(3) 0.087(4) -0.008(3) -0.028(3) 0.011(3)
C3S 0.064(5) 0.051(4) 0.074(7) -0.001(5) 0.011(4) -0.004(3)
O3' 0.089(9) 0.088(8) 0.076(7) -0.002(6) 0.015(7) 0.013(7)
C3' 0.104(14) 0.084(10) 0.056(10) 0.018(9) -0.002(9) 0.011(11)

loop_
_atom_type_symbol
_atom_type_description
_atom_type_scat_dispersion_real
_atom_type_scat_dispersion_imag
_atom_type_scat_source
C C 0.0033 0.0016 'International Tables Vol C Tables 4.2.6.8 and 6.1.1.4'
H H 0.0000 0.0000 'International Tables Vol C Tables 4.2.6.8 and 6.1.1.4'
N N 0.0061 0.0033 'International Tables Vol C Tables 4.2.6.8 and 6.1.1.4'
O O 0.0106 0.0060 'International Tables Vol C Tables 4.2.6.8 and 6.1.1.4'
Cl Cl 0.1484 0.1585 'International Tables Vol C Tables 4.2.6.8 and 6.1.1.4'
Ru Ru -1.2594 0.8363 'International Tables Vol C Tables 4.2.6.8 and 6.1.1.4'

loop_
_geom_angle_atom_site_label_1
_geom_angle_atom_site_label_2
_geom_angle_atom_site_label_3
_geom_angle
N3 Ru1 N2 94.50(10)
N3 Ru1 N4 79.59(10)
N2 Ru1 N4 97.99(9)
N3 Ru1 N1 97.22(10)
N2 Ru1 N1 78.98(10)
N4 Ru1 N1 175.48(9)
N3 Ru1 N6 173.29(9)
N2 Ru1 N6 90.91(9)
N4 Ru1 N6 95.74(9)
N1 Ru1 N6 87.70(9)
N3 Ru1 N5 92.76(9)
N2 Ru1 N5 171.49(10)
N4 Ru1 N5 87.69(9)
N1 Ru1 N5 95.70(9)
N6 Ru1 N5 82.18(9)
C33 O1 H1 109.5
C34 O4 H4 109.5
C1 N1 C5 118.0(3)
C1 N1 Ru1 126.3(2)
C5 N1 Ru1 115.51(19)
C10 N2 C6 117.9(3)
C10 N2 Ru1 126.2(2)
C6 N2 Ru1 115.79(19)
C11 N3 C15 118.6(3)
C11 N3 Ru1 125.2(2)
C15 N3 Ru1 116.2(2)
C20 N4 C16 118.2(3)
C20 N4 Ru1 127.1(2)
C16 N4 Ru1 114.4(2)
C25 N5 C21 114.4(2)
C25 N5 Ru1 108.34(18)
C21 N5 Ru1 137.21(19)
C26 N6 C30 114.8(2)
C26 N6 Ru1 108.52(18)
C30 N6 Ru1 136.69(19)
N1 C1 C2 123.3(3)
N1 C1 H1A 118.4
C2 C1 H1A 118.4
C3 C2 C1 119.2(3)
C3 C2 H2A 120.4
C1 C2 H2A 120.4
C2 C3 C4 119.3(3)
C2 C3 H3A 120.4
C4 C3 H3A 120.4
C5 C4 C3 119.2(3)
C5 C4 H4A 120.4
C3 C4 H4A 120.4
N1 C5 C4 121.0(3)
N1 C5 C6 114.7(3)
C4 C5 C6 124.3(3)
N2 C6 C7 121.8(3)
N2 C6 C5 114.9(3)
C7 C6 C5 123.2(3)
C8 C7 C6 118.8(3)
C8 C7 H7A 120.6
C6 C7 H7A 120.6
C7 C8 C9 119.9(4)
C7 C8 H8A 120.1
C9 C8 H8A 120.1
C8 C9 C10 118.6(3)
C8 C9 H9A 120.7
C10 C9 H9A 120.7
N2 C10 C9 122.9(3)
N2 C10 H10A 118.5
C9 C10 H10A 118.5
N3 C11 C12 121.8(3)
N3 C11 H11A 119.1
C12 C11 H11A 119.1
C13 C12 C11 118.9(3)
C13 C12 H12A 120.6
C11 C12 H12A 120.6
C14 C13 C12 119.7(3)
C14 C13 H13A 120.1
C12 C13 H13A 120.1
C13 C14 C15 119.4(3)
C13 C14 H14A 120.3
C15 C14 H14A 120.3
N3 C15 C14 121.6(3)
N3 C15 C16 114.4(3)
C14 C15 C16 124.0(3)
N4 C16 C17 120.7(3)
N4 C16 C15 115.3(3)
C17 C16 C15 124.0(3)
C18 C17 C16 119.4(3)
C18 C17 H17A 120.3
C16 C17 H17A 120.3
C19 C18 C17 119.3(3)
C19 C18 H18A 120.4
C17 C18 H18A 120.4
C18 C19 C20 119.5(3)
C18 C19 H19A 120.2
C20 C19 H19A 120.2
N4 C20 C19 122.8(3)
N4 C20 H20A 118.6
C19 C20 H20A 118.6
N5 C21 C22 121.4(3)
N5 C21 H21A 119.3
C22 C21 H21A 119.3
C21 C22 C23 122.1(3)
C21 C22 H22A 118.9
C23 C22 H22A 118.9
C22 C23 C24 117.6(3)
C22 C23 H23A 121.2
C24 C23 H23A 121.2
C25 C24 C23 115.2(3)
C25 C24 C31 107.0(2)
C23 C24 C31 137.7(3)
N5 C25 C24 129.2(3)
N5 C25 C26 120.6(2)
C24 C25 C26 110.2(2)
N6 C26 C27 128.6(3)
N6 C26 C25 120.4(2)
C27 C26 C25 111.0(2)
C28 C27 C26 115.4(2)
C28 C27 C31 138.4(3)
C26 C27 C31 106.2(2)
C27 C28 C29 117.6(3)
C27 C28 H28A 121.2
C29 C28 H28A 121.2
C30 C29 C28 122.1(3)
C30 C29 H29A 118.9
C28 C29 H29A 118.9
N6 C30 C29 121.4(3)
N6 C30 H30A 119.3
C29 C30 H30A 119.3
C32 C31 C24 124.2(3)
C32 C31 C27 130.2(3)
C24 C31 C27 105.7(2)
C31 C32 C34 128.5(3)
C31 C32 C33 120.5(3)
C34 C32 C33 111.0(2)
O2 C33 O1 126.2(3)
O2 C33 C32 121.0(3)
O1 C33 C32 112.7(2)
O3 C34 O4 125.4(3)
O3 C34 C32 120.2(3)
O4 C34 C32 114.3(2)
C1S O1S H1S 109.5
O1S C1S H1SA 109.5
O1S C1S H1SB 109.5
H1SA C1S H1SB 109.5
O1S C1S H1SC 109.5
H1SA C1S H1SC 109.5
H1SB C1S H1SC 109.5
C2S O2S H2S 109.5
O2S C2S H2SA 109.5
O2S C2S H2SB 109.5
H2SA C2S H2SB 109.5
O2S C2S H2SC 109.5
H2SA C2S H2SC 109.5
H2SB C2S H2SC 109.5
O3' C3' H3'1 109.5
O3' C3' H3'2 109.5
H3'1 C3' H3'2 109.5
O3' C3' H3'3 109.5
H3'1 C3' H3'3 109.5
H3'2 C3' H3'3 109.5

loop_
_geom_bond_atom_site_label_1
_geom_bond_atom_site_label_2
_geom_bond_distance
Ru1 N3 2.045(2)
Ru1 N2 2.051(2)
Ru1 N4 2.062(2)
Ru1 N1 2.063(2)
Ru1 N6 2.107(2)
Ru1 N5 2.113(2)
O1 C33 1.309(4)
O1 H1 0.8400
O2 C33 1.203(4)
O3 C34 1.201(4)
O4 C34 1.307(4)
O4 H4 0.8400
N1 C1 1.333(4)
N1 C5 1.369(4)
N2 C10 1.338(4)
N2 C6 1.370(4)
N3 C11 1.350(4)
N3 C15 1.359(4)
N4 C20 1.329(4)
N4 C16 1.376(4)
N5 C25 1.333(4)
N5 C21 1.355(4)
N6 C26 1.336(3)
N6 C30 1.352(4)
C1 C2 1.372(4)
C1 H1A 0.9500
C2 C3 1.358(5)
C2 H2A 0.9500
C3 C4 1.390(5)
C3 H3A 0.9500
C4 C5 1.383(4)
C4 H4A 0.9500
C5 C6 1.467(4)
C6 C7 1.386(4)
C7 C8 1.373(5)
C7 H7A 0.9500
C8 C9 1.381(6)
C8 H8A 0.9500
C9 C10 1.381(5)
C9 H9A 0.9500
C10 H10A 0.9500
C11 C12 1.385(5)
C11 H11A 0.9500
C12 C13 1.383(6)
C12 H12A 0.9500
C13 C14 1.367(5)
C13 H13A 0.9500
C14 C15 1.382(5)
C14 H14A 0.9500
C15 C16 1.480(5)
C16 C17 1.388(5)
C17 C18 1.383(5)
C17 H17A 0.9500
C18 C19 1.358(6)
C18 H18A 0.9500
C19 C20 1.378(5)
C19 H19A 0.9500
C20 H20A 0.9500
C21 C22 1.389(4)
C21 H21A 0.9500
C22 C23 1.389(4)
C22 H22A 0.9500
C23 C24 1.396(4)
C23 H23A 0.9500
C24 C25 1.386(4)
C24 C31 1.503(4)
C25 C26 1.420(4)
C26 C27 1.393(4)
C27 C28 1.388(4)
C27 C31 1.504(4)
C28 C29 1.396(4)
C28 H28A 0.9500
C29 C30 1.385(4)
C29 H29A 0.9500
C30 H30A 0.9500
C31 C32 1.353(4)
C32 C34 1.491(4)
C32 C33 1.509(4)
O1S C1S 1.387(5)
O1S H1S 0.8400
C1S H1SA 0.9800
C1S H1SB 0.9800
C1S H1SC 0.9800
O2S C2S 1.395(5)
O2S H2S 0.8400
C2S H2SA 0.9800
C2S H2SB 0.9800
C2S H2SC 0.9800
O3S C3S 1.478(10)
O3S H3S 0.8400
C3S H3S1 0.9800
C3S H3S2 0.9800
C3S H3S3 0.9800
O3' C3' 1.444(16)
C3' H3'1 0.9800
C3' H3'2 0.9800
C3' H3'3 0.9800

loop_
_geom_hbond_atom_site_label_D
_geom_hbond_atom_site_label_H
_geom_hbond_atom_site_label_A
_geom_hbond_distance_DH
_geom_hbond_distance_HA
_geom_hbond_distance_DA
_geom_hbond_angle_DHA
_geom_hbond_site_symmetry_A
O1 H1 O1S 0.84 1.67 2.509(4) 173.8 4_566
O4 H4 O2S 0.84 1.67 2.507(3) 171.9 1_545
O1S H1S Cl1 0.84 2.17 2.951(3) 154.5 .
O2S H2S Cl2 0.84 2.13 2.952(3) 166.4 .
O3S H3S Cl1 0.84 2.25 3.087(6) 179.3 .

loop_
_geom_torsion_atom_site_label_1
_geom_torsion_atom_site_label_2
_geom_torsion_atom_site_label_3
_geom_torsion_atom_site_label_4
_geom_torsion
N3 Ru1 N1 C1 -89.8(3)
N2 Ru1 N1 C1 177.0(3)
N6 Ru1 N1 C1 85.6(3)
N5 Ru1 N1 C1 3.7(3)
N3 Ru1 N1 C5 95.6(2)
N2 Ru1 N1 C5 2.4(2)
N6 Ru1 N1 C5 -89.0(2)
N5 Ru1 N1 C5 -170.9(2)
N3 Ru1 N2 C10 85.7(3)
N4 Ru1 N2 C10 5.6(3)
N1 Ru1 N2 C10 -177.8(3)
N6 Ru1 N2 C10 -90.3(3)
N3 Ru1 N2 C6 -98.9(2)
N4 Ru1 N2 C6 -179.0(2)
N1 Ru1 N2 C6 -2.4(2)
N6 Ru1 N2 C6 85.1(2)
N2 Ru1 N3 C11 80.9(2)
N4 Ru1 N3 C11 178.2(2)
N1 Ru1 N3 C11 1.4(2)
N5 Ru1 N3 C11 -94.7(2)
N2 Ru1 N3 C15 -99.7(2)
N4 Ru1 N3 C15 -2.40(19)
N1 Ru1 N3 C15 -179.2(2)
N5 Ru1 N3 C15 84.7(2)
N3 Ru1 N4 C20 178.3(3)
N2 Ru1 N4 C20 -88.6(3)
N6 Ru1 N4 C20 3.1(3)
N5 Ru1 N4 C20 85.0(3)
N3 Ru1 N4 C16 4.03(19)
N2 Ru1 N4 C16 97.2(2)
N6 Ru1 N4 C16 -171.10(19)
N5 Ru1 N4 C16 -89.2(2)
N3 Ru1 N5 C25 -174.84(18)
N4 Ru1 N5 C25 -95.38(18)
N1 Ru1 N5 C25 87.62(18)
N6 Ru1 N5 C25 0.74(17)
N3 Ru1 N5 C21 6.0(3)
N4 Ru1 N5 C21 85.4(3)
N1 Ru1 N5 C21 -91.6(3)
N6 Ru1 N5 C21 -178.4(3)
N2 Ru1 N6 C26 -175.56(18)
N4 Ru1 N6 C26 86.31(18)
N1 Ru1 N6 C26 -96.63(18)
N5 Ru1 N6 C26 -0.55(17)
N2 Ru1 N6 C30 5.1(3)
N4 Ru1 N6 C30 -93.0(3)
N1 Ru1 N6 C30 84.1(3)
N5 Ru1 N6 C30 -179.8(3)
C5 N1 C1 C2 -2.2(5)
Ru1 N1 C1 C2 -176.7(2)
N1 C1 C2 C3 0.7(5)
C1 C2 C3 C4 0.5(6)
C2 C3 C4 C5 -0.1(6)
C1 N1 C5 C4 2.5(4)
Ru1 N1 C5 C4 177.6(2)
C1 N1 C5 C6 -177.1(3)
Ru1 N1 C5 C6 -2.0(3)
C3 C4 C5 N1 -1.4(5)
C3 C4 C5 C6 178.2(3)
C10 N2 C6 C7 -0.8(5)
Ru1 N2 C6 C7 -176.6(3)
C10 N2 C6 C5 177.9(3)
Ru1 N2 C6 C5 2.1(3)
N1 C5 C6 N2 0.0(4)
C4 C5 C6 N2 -179.6(3)
N1 C5 C6 C7 178.7(3)
C4 C5 C6 C7 -0.9(5)
N2 C6 C7 C8 1.2(6)
C5 C6 C7 C8 -177.4(4)
C6 C7 C8 C9 -0.3(7)
C7 C8 C9 C10 -0.8(8)
C6 N2 C10 C9 -0.4(6)
Ru1 N2 C10 C9 174.9(4)
C8 C9 C10 N2 1.2(8)
C15 N3 C11 C12 -0.7(4)
Ru1 N3 C11 C12 178.7(2)
N3 C11 C12 C13 0.8(5)
C11 C12 C13 C14 -0.1(5)
C12 C13 C14 C15 -0.7(5)
C11 N3 C15 C14 -0.1(4)
Ru1 N3 C15 C14 -179.6(2)
C11 N3 C15 C16 179.9(3)
Ru1 N3 C15 C16 0.5(3)
C13 C14 C15 N3 0.8(5)
C13 C14 C15 C16 -179.2(3)
C20 N4 C16 C17 -1.2(4)
Ru1 N4 C16 C17 173.6(2)
C20 N4 C16 C15 -179.8(3)
Ru1 N4 C16 C15 -5.0(3)
N3 C15 C16 N4 3.0(4)
C14 C15 C16 N4 -177.0(3)
N3 C15 C16 C17 -175.5(3)
C14 C15 C16 C17 4.5(5)
N4 C16 C17 C18 1.1(5)
C15 C16 C17 C18 179.6(3)
C16 C17 C18 C19 -0.6(6)
C17 C18 C19 C20 0.1(6)
C16 N4 C20 C19 0.7(5)
Ru1 N4 C20 C19 -173.3(3)
C18 C19 C20 N4 -0.1(6)
C25 N5 C21 C22 -1.5(4)
Ru1 N5 C21 C22 177.6(2)
N5 C21 C22 C23 1.4(4)
C21 C22 C23 C24 0.5(4)
C22 C23 C24 C25 -2.1(4)
C22 C23 C24 C31 -177.9(3)
C21 N5 C25 C24 -0.3(4)
Ru1 N5 C25 C24 -179.7(2)
C21 N5 C25 C26 178.6(2)
Ru1 N5 C25 C26 -0.8(3)
C23 C24 C25 N5 2.1(4)
C31 C24 C25 N5 179.2(3)
C23 C24 C25 C26 -176.8(2)
C31 C24 C25 C26 0.3(3)
C30 N6 C26 C27 -0.1(4)
Ru1 N6 C26 C27 -179.6(2)
C30 N6 C26 C25 179.8(2)
Ru1 N6 C26 C25 0.3(3)
N5 C25 C26 N6 0.4(4)
C24 C25 C26 N6 179.4(2)
N5 C25 C26 C27 -179.7(2)
C24 C25 C26 C27 -0.7(3)
N6 C26 C27 C28 2.8(4)
C25 C26 C27 C28 -177.1(2)
N6 C26 C27 C31 -179.3(3)
C25 C26 C27 C31 0.8(3)
C26 C27 C28 C29 -3.1(4)
C31 C27 C28 C29 -180.0(3)
C27 C28 C29 C30 1.2(4)
C26 N6 C30 C29 -2.1(4)
Ru1 N6 C30 C29 177.1(2)
C28 C29 C30 N6 1.6(4)
C25 C24 C31 C32 -179.7(3)
C23 C24 C31 C32 -3.7(5)
C25 C24 C31 C27 0.2(3)
C23 C24 C31 C27 176.2(3)
C28 C27 C31 C32 -3.6(5)
C26 C27 C31 C32 179.3(3)
C28 C27 C31 C24 176.5(3)
C26 C27 C31 C24 -0.6(3)
C24 C31 C32 C34 175.3(3)
C27 C31 C32 C34 -4.6(5)
C24 C31 C32 C33 -2.2(4)
C27 C31 C32 C33 177.9(3)
C31 C32 C33 O2 104.1(3)
C34 C32 C33 O2 -73.8(3)
C31 C32 C33 O1 -75.9(3)
C34 C32 C33 O1 106.2(3)
C31 C32 C34 O3 154.4(3)
C33 C32 C34 O3 -27.8(4)
C31 C32 C34 O4 -28.5(4)
C33 C32 C34 O4 149.2(3)

loop_
_platon_squeeze_void_nr
_platon_squeeze_void_average_x
_platon_squeeze_void_average_y
_platon_squeeze_void_average_z
_platon_squeeze_void_volume
_platon_squeeze_void_count_electrons
_platon_squeeze_void_content
1 -0.002 0.000 0.500 238 67 ' '
2 -0.001 0.500 0.000 238 67 ' '
